data_4107907
loop_
_publ_author_name
'Peng Liu'
'Sungwoo Hong'
'Steven M. Weinreb'

_publ_section_title
;
 Total Synthesis of the Securinega Alkaloid (-)-Secu'amamine A
;
_journal_name_full 'Journal of the American Chemical Society'
_journal_page_first 7562
_journal_page_last 7563
_journal_paper_doi 10.1021/ja802700z
_journal_volume 130
_journal_year 2008
_chemical_absolute_configuration syn
_chemical_formula_moiety 'C13 H15 N O3'
_chemical_formula_sum 'C13 H15 N O3'
_chemical_formula_weight 233.26
_chemical_name_systematic
; 
 ? 
;
_space_group_IT_number 4
_symmetry_cell_setting monoclinic
_symmetry_space_group_name_Hall 'P 2yb'
_symmetry_space_group_name_H-M 'P 1 21 1'
_atom_sites_solution_hydrogens geom
_atom_sites_solution_primary direct
_atom_sites_solution_secondary difmap
_audit_creation_method SHELXL-97
_cell_angle_alpha 90.00
_cell_angle_beta 90.675(2)
_cell_angle_gamma 90.00
_cell_formula_units_Z 2
_cell_length_a 7.5059(9)
_cell_length_b 7.1184(9)
_cell_length_c 10.6757(13)
_cell_measurement_reflns_used 1944
_cell_measurement_temperature 298(2)
_cell_measurement_theta_max 28.228
_cell_measurement_theta_min 2.714
_cell_volume 570.36(12)
_computing_cell_refinement 'Bruker SMART'
_computing_data_collection 'Bruker SMART'
_computing_data_reduction 'Bruker SAINT'
_computing_molecular_graphics 'Bruker SHELXTL'
_computing_publication_material 'Bruker SHELXTL'
_computing_structure_refinement 'SHELXL-97 (Sheldrick, 1997)'
_computing_structure_solution 'SHELXS-97 (Sheldrick, 1990)'
_diffrn_ambient_temperature 298(2)
_diffrn_measured_fraction_theta_full 0.999
_diffrn_measured_fraction_theta_max 0.999
_diffrn_measurement_device_type 'CCD area detector'
_diffrn_measurement_method 'phi and omega scans'
_diffrn_radiation_monochromator graphite
_diffrn_radiation_source 'fine-focus sealed tube'
_diffrn_radiation_type MoK\a
_diffrn_radiation_wavelength 0.71073
_diffrn_reflns_av_R_equivalents 0.0124
_diffrn_reflns_av_sigmaI/netI 0.0198
_diffrn_reflns_limit_h_max 10
_diffrn_reflns_limit_h_min -9
_diffrn_reflns_limit_k_max 5
_diffrn_reflns_limit_k_min -9
_diffrn_reflns_limit_l_max 12
_diffrn_reflns_limit_l_min -14
_diffrn_reflns_number 4377
_diffrn_reflns_theta_full 28.27
_diffrn_reflns_theta_max 28.27
_diffrn_reflns_theta_min 1.91
_exptl_absorpt_coefficient_mu 0.097
_exptl_absorpt_correction_T_max 0.9781
_exptl_absorpt_correction_T_min 0.9716
_exptl_absorpt_correction_type empirical
_exptl_absorpt_process_details SADABS
_exptl_crystal_colour colorless
_exptl_crystal_density_diffrn 1.358
_exptl_crystal_description needle
_exptl_crystal_F_000 248
_exptl_crystal_size_max 0.30
_exptl_crystal_size_mid 0.25
_exptl_crystal_size_min 0.23
_refine_diff_density_max 0.239
_refine_diff_density_min -0.172
_refine_diff_density_rms 0.035
_refine_ls_abs_structure_details 'Flack H D (1983), Acta Cryst. A39, 876-881'
_refine_ls_abs_structure_Flack 0.0(10)
_refine_ls_extinction_method none
_refine_ls_goodness_of_fit_ref 1.060
_refine_ls_hydrogen_treatment noref
_refine_ls_matrix_type full
_refine_ls_number_parameters 155
_refine_ls_number_reflns 2430
_refine_ls_number_restraints 1
_refine_ls_restrained_S_all 1.059
_refine_ls_R_factor_all 0.0406
_refine_ls_R_factor_gt 0.0380
_refine_ls_shift/su_max 0.000
_refine_ls_shift/su_mean 0.000
_refine_ls_structure_factor_coef Fsqd
_refine_ls_weighting_details 'calc w=1/[\s^2^(Fo^2^)+(0.0649P)^2^+0.0138P] where P=(Fo^2^+2Fc^2^)/3'
_refine_ls_weighting_scheme calc
_refine_ls_wR_factor_gt 0.0987
_refine_ls_wR_factor_ref 0.1010
_reflns_number_gt 2253
_reflns_number_total 2430
_reflns_threshold_expression >2sigma(I)
_cod_data_source_file ja802700z-file003.cif
_cod_data_source_block pxl3s
_cod_database_code 4107907

loop_
_symmetry_equiv_pos_as_xyz
'x, y, z'
'-x, y+1/2, -z'

loop_
_atom_site_label
_atom_site_type_symbol
_atom_site_fract_x
_atom_site_fract_y
_atom_site_fract_z
_atom_site_U_iso_or_equiv
_atom_site_adp_type
_atom_site_occupancy
_atom_site_symmetry_multiplicity
_atom_site_calc_flag
_atom_site_refinement_flags
C1 C 0.8085(2) 0.7227(3) 0.55642(14) 0.0423(4) Uani 1 1 d .
C2 C 0.8136(2) 0.9264(3) 0.54566(14) 0.0444(4) Uani 1 1 d .
H2 H 0.8551 1.0090 0.6069 0.053 Uiso 1 1 calc R
C3 C 0.74929(18) 0.9747(2) 0.43369(13) 0.0372(3) Uani 1 1 d .
C4 C 0.6947(2) 1.1543(3) 0.38081(15) 0.0464(4) Uani 1 1 d .
H4 H 0.7387 1.2661 0.4140 0.056 Uiso 1 1 calc R
C5 C 0.5813(2) 1.1566(3) 0.28457(16) 0.0513(4) Uani 1 1 d .
H5 H 0.5406 1.2720 0.2551 0.062 Uiso 1 1 calc R
C6 C 0.5152(2) 0.9794(3) 0.22055(15) 0.0500(4) Uani 1 1 d .
H6 H 0.3926 0.9990 0.1908 0.060 Uiso 1 1 calc R
C7 C 0.5201(2) 0.8122(3) 0.31048(14) 0.0465(4) Uani 1 1 d .
H7A H 0.4382 0.8316 0.3789 0.056 Uiso 1 1 calc R
H7B H 0.4871 0.6975 0.2670 0.056 Uiso 1 1 calc R
C8 C 0.71057(19) 0.8000(2) 0.35951(13) 0.0368(3) Uani 1 1 d .
C9 C 0.84274(19) 0.7658(2) 0.25070(13) 0.0369(3) Uani 1 1 d .
H9 H 0.8166 0.6409 0.2164 0.044 Uiso 1 1 calc R
C10 C 0.81485(19) 0.9057(2) 0.14538(13) 0.0375(3) Uani 1 1 d .
H10 H 0.8622 1.0281 0.1714 0.045 Uiso 1 1 calc R
C11 C 0.6223(3) 1.0390(4) 0.00073(17) 0.0618(5) Uani 1 1 d .
H11A H 0.6434 1.1704 0.0197 0.074 Uiso 1 1 calc R
H11B H 0.5086 1.0268 -0.0427 0.074 Uiso 1 1 calc R
C12 C 0.7716(3) 0.9584(3) -0.07637(15) 0.0594(5) Uani 1 1 d .
H12A H 0.8371 1.0577 -0.1177 0.071 Uiso 1 1 calc R
H12B H 0.7251 0.8728 -0.1394 0.071 Uiso 1 1 calc R
C13 C 0.8922(2) 0.8535(3) 0.01802(14) 0.0525(4) Uani 1 1 d .
H13A H 0.8871 0.7189 0.0044 0.063 Uiso 1 1 calc R
H13B H 1.0149 0.8949 0.0117 0.063 Uiso 1 1 calc R
N1 N 0.62701(17) 0.9252(2) 0.11438(11) 0.0451(3) Uani 1 1 d .
O1 O 0.73824(16) 0.64944(17) 0.44860(10) 0.0450(3) Uani 1 1 d .
O2 O 0.84911(16) 0.6230(2) 0.64370(11) 0.0568(4) Uani 1 1 d .
O3 O 1.02104(14) 0.76310(17) 0.29351(11) 0.0465(3) Uani 1 1 d .
H3 H 1.0516 0.8697 0.3134 0.070 Uiso 1 1 calc R

loop_
_atom_site_aniso_label
_atom_site_aniso_U_11
_atom_site_aniso_U_22
_atom_site_aniso_U_33
_atom_site_aniso_U_23
_atom_site_aniso_U_13
_atom_site_aniso_U_12
C1 0.0424(7) 0.0488(10) 0.0359(7) 0.0025(7) 0.0066(6) 0.0040(6)
C2 0.0469(8) 0.0492(11) 0.0371(7) -0.0070(7) 0.0019(6) -0.0022(7)
C3 0.0412(7) 0.0345(8) 0.0361(7) -0.0046(6) 0.0067(5) 0.0000(6)
C4 0.0584(9) 0.0331(8) 0.0481(9) -0.0036(7) 0.0137(7) 0.0036(7)
C5 0.0558(9) 0.0438(10) 0.0544(10) 0.0092(8) 0.0092(7) 0.0165(8)
C6 0.0401(7) 0.0626(12) 0.0474(9) 0.0086(9) -0.0018(6) 0.0045(8)
C7 0.0445(7) 0.0541(10) 0.0410(8) 0.0004(8) 0.0028(6) -0.0095(7)
C8 0.0453(7) 0.0307(8) 0.0345(7) 0.0012(6) 0.0020(5) -0.0009(6)
C9 0.0481(7) 0.0301(7) 0.0324(6) -0.0039(6) 0.0019(5) 0.0012(6)
C10 0.0432(7) 0.0343(7) 0.0350(6) 0.0004(6) 0.0016(5) -0.0003(6)
C11 0.0667(11) 0.0729(14) 0.0457(9) 0.0182(9) -0.0067(8) 0.0033(10)
C12 0.0715(11) 0.0704(14) 0.0363(8) 0.0066(9) -0.0028(7) -0.0158(10)
C13 0.0678(10) 0.0522(12) 0.0377(8) 0.0022(7) 0.0096(7) 0.0005(8)
N1 0.0473(6) 0.0531(9) 0.0350(6) 0.0049(6) -0.0041(5) -0.0024(6)
O1 0.0635(7) 0.0350(6) 0.0365(5) 0.0043(5) 0.0036(4) -0.0021(5)
O2 0.0598(7) 0.0683(10) 0.0424(6) 0.0169(6) 0.0048(5) 0.0131(7)
O3 0.0469(6) 0.0462(7) 0.0465(6) 0.0001(5) -0.0004(4) 0.0119(5)

loop_
_atom_type_symbol
_atom_type_description
_atom_type_scat_dispersion_real
_atom_type_scat_dispersion_imag
_atom_type_scat_source
C C 0.0033 0.0016 'International Tables Vol C Tables 4.2.6.8 and 6.1.1.4'
H H 0.0000 0.0000 'International Tables Vol C Tables 4.2.6.8 and 6.1.1.4'
N N 0.0061 0.0033 'International Tables Vol C Tables 4.2.6.8 and 6.1.1.4'
O O 0.0106 0.0060 'International Tables Vol C Tables 4.2.6.8 and 6.1.1.4'

loop_
_geom_angle_atom_site_label_1
_geom_angle_atom_site_label_2
_geom_angle_atom_site_label_3
_geom_angle
O2 C1 O1 121.20(17)
O2 C1 C2 129.78(17)
O1 C1 C2 108.95(14)
C3 C2 C1 108.61(16)
C3 C2 H2 125.7
C1 C2 H2 125.7
C2 C3 C4 132.39(15)
C2 C3 C8 109.03(15)
C4 C3 C8 118.14(12)
C5 C4 C3 119.12(16)
C5 C4 H4 120.4
C3 C4 H4 120.4
C4 C5 C6 122.88(16)
C4 C5 H5 118.6
C6 C5 H5 118.6
N1 C6 C5 112.30(14)
N1 C6 C7 105.64(15)
C5 C6 C7 111.07(13)
N1 C6 H6 109.2
C5 C6 H6 109.2
C7 C6 H6 109.2
C8 C7 C6 106.03(12)
C8 C7 H7A 110.5
C6 C7 H7A 110.5
C8 C7 H7B 110.5
C6 C7 H7B 110.5
H7A C7 H7B 108.7
O1 C8 C3 103.98(11)
O1 C8 C7 113.33(12)
C3 C8 C7 108.07(13)
O1 C8 C9 106.68(12)
C3 C8 C9 113.74(12)
C7 C8 C9 110.95(11)
O3 C9 C10 111.84(12)
O3 C9 C8 111.81(11)
C10 C9 C8 111.56(12)
O3 C9 H9 107.1
C10 C9 H9 107.1
C8 C9 H9 107.1
N1 C10 C9 110.94(12)
N1 C10 C13 101.44(11)
C9 C10 C13 116.68(14)
N1 C10 H10 109.1
C9 C10 H10 109.1
C13 C10 H10 109.1
N1 C11 C12 103.38(17)
N1 C11 H11A 111.1
C12 C11 H11A 111.1
N1 C11 H11B 111.1
C12 C11 H11B 111.1
H11A C11 H11B 109.1
C11 C12 C13 105.17(13)
C11 C12 H12A 110.7
C13 C12 H12A 110.7
C11 C12 H12B 110.7
C13 C12 H12B 110.7
H12A C12 H12B 108.8
C10 C13 C12 103.73(14)
C10 C13 H13A 111.0
C12 C13 H13A 111.0
C10 C13 H13B 111.0
C12 C13 H13B 111.0
H13A C13 H13B 109.0
C10 N1 C11 104.86(13)
C10 N1 C6 114.30(11)
C11 N1 C6 119.15(15)
C1 O1 C8 108.83(12)
C9 O3 H3 109.5

loop_
_geom_bond_atom_site_label_1
_geom_bond_atom_site_label_2
_geom_bond_distance
C1 O2 1.2076(19)
C1 O1 1.3640(19)
C1 C2 1.455(3)
C2 C3 1.329(2)
C2 H2 0.9300
C3 C4 1.455(2)
C3 C8 1.501(2)
C4 C5 1.327(3)
C4 H4 0.9300
C5 C6 1.515(3)
C5 H5 0.9300
C6 N1 1.470(2)
C6 C7 1.530(2)
C6 H6 0.9800
C7 C8 1.519(2)
C7 H7A 0.9700
C7 H7B 0.9700
C8 O1 1.4464(18)
C8 C9 1.5556(19)
C9 O3 1.4092(18)
C9 C10 1.515(2)
C9 H9 0.9800
C10 N1 1.4511(19)
C10 C13 1.531(2)
C10 H10 0.9800
C11 N1 1.459(2)
C11 C12 1.511(3)
C11 H11A 0.9700
C11 H11B 0.9700
C12 C13 1.540(3)
C12 H12A 0.9700
C12 H12B 0.9700
C13 H13A 0.9700
C13 H13B 0.9700
O3 H3 0.8200

loop_
_geom_torsion_atom_site_label_1
_geom_torsion_atom_site_label_2
_geom_torsion_atom_site_label_3
_geom_torsion_atom_site_label_4
_geom_torsion
O2 C1 C2 C3 -177.43(15)
O1 C1 C2 C3 -0.44(18)
C1 C2 C3 C4 167.65(16)
C1 C2 C3 C8 -4.40(17)
C2 C3 C4 C5 -157.16(17)
C8 C3 C4 C5 14.3(2)
C3 C4 C5 C6 -4.5(2)
C4 C5 C6 N1 -91.54(19)
C4 C5 C6 C7 26.5(2)
N1 C6 C7 C8 66.61(15)
C5 C6 C7 C8 -55.41(17)
C2 C3 C8 O1 7.35(14)
C4 C3 C8 O1 -166.00(13)
C2 C3 C8 C7 128.05(13)
C4 C3 C8 C7 -45.30(17)
C2 C3 C8 C9 -108.28(14)
C4 C3 C8 C9 78.36(16)
C6 C7 C8 O1 178.97(12)
C6 C7 C8 C3 64.29(15)
C6 C7 C8 C9 -61.04(17)
O1 C8 C9 O3 -58.97(15)
C3 C8 C9 O3 55.06(16)
C7 C8 C9 O3 177.15(13)
O1 C8 C9 C10 174.95(11)
C3 C8 C9 C10 -71.02(16)
C7 C8 C9 C10 51.07(17)
O3 C9 C10 N1 -172.15(12)
C8 C9 C10 N1 -46.08(17)
O3 C9 C10 C13 72.38(17)
C8 C9 C10 C13 -161.56(13)
N1 C11 C12 C13 -20.0(2)
N1 C10 C13 C12 32.30(18)
C9 C10 C13 C12 152.95(14)
C11 C12 C13 C10 -7.5(2)
C9 C10 N1 C11 -171.36(14)
C13 C10 N1 C11 -46.74(18)
C9 C10 N1 C6 56.37(19)
C13 C10 N1 C6 -179.01(16)
C12 C11 N1 C10 42.25(19)
C12 C11 N1 C6 171.69(16)
C5 C6 N1 C10 54.33(19)
C7 C6 N1 C10 -66.88(17)
C5 C6 N1 C11 -70.69(18)
C7 C6 N1 C11 168.09(14)
O2 C1 O1 C8 -177.44(13)
C2 C1 O1 C8 5.27(16)
C3 C8 O1 C1 -7.54(14)
C7 C8 O1 C1 -124.64(13)
C9 C8 O1 C1 112.97(13)
